data_8100350
loop_
_publ_author_name
'Li, Xia '
'Zou, Ying-Quan'

_publ_section_title
;
Crystal structure of di(2,2'-bipyridine)di[\m-(2,3-dimethoxylbenzoato-
O,O')]di[\m-2,3-dimethoxylbenzoato-O,O':O']di(2,3-dimethoxybenzoato)]
dineodymium(III), Nd~2~(C~9~H~9~O~4~)~6~(C~10~H~8~N~2~)~2~
;
_journal_issue 2
_journal_name_full 'Zeitschrift f\"ur Kristallographie - New Crystal Structures'
_journal_page_first 213
_journal_page_last 215
_journal_volume 218
_journal_year 2003
_chemical_formula_structural 'C37 H35 N2 Nd O12'
_chemical_formula_sum 'C37 H35 N2 Nd O12'
_chemical_formula_weight 843.91
_space_group_IT_number 2
_symmetry_cell_setting triclinic
_symmetry_space_group_name_Hall '-P 1'
_symmetry_space_group_name_H-M 'P -1'
_cell_angle_alpha 67.0720(10)
_cell_angle_beta 83.799(2)
_cell_angle_gamma 72.887(2)
_cell_formula_units_Z 2
_cell_length_a 10.9793(5)
_cell_length_b 12.0965(5)
_cell_length_c 15.3714(9)
_cell_measurement_temperature 293(2)
_cell_volume 1796.91(15)
_diffrn_ambient_temperature 293(2)
_exptl_crystal_density_diffrn 1.560
_cod_original_formula_sum 'C37 H35 N2 Nd1 O12'
_cod_database_code 8100350

loop_
_symmetry_equiv_pos_as_xyz
'x, y, z'
'-x, -y, -z'

loop_
_atom_site_label
_atom_site_type_symbol
_atom_site_fract_x
_atom_site_fract_y
_atom_site_fract_z
_atom_site_U_iso_or_equiv
_atom_site_adp_type
_atom_site_occupancy
_atom_site_symmetry_multiplicity
_atom_site_Wyckoff_symbol
_atom_site_calc_flag
_atom_site_refinement_flags
_atom_site_disorder_assembly
_atom_site_disorder_group
Nd1 Nd 0.39398(2) 1.179611(15) 0.450665(14) 0.02775(7) Uani 1 2 i d . . .
O1 O 0.2763(2) 1.3042(2) 0.29918(17) 0.0551(7) Uani 1 2 i d . . .
O2 O 0.1620(2) 1.2203(2) 0.41807(16) 0.0416(6) Uani 1 2 i d . . .
O3 O 0.0651(3) 1.5365(2) 0.2165(2) 0.0689(9) Uani 1 2 i d . . .
O4 O -0.1181(4) 1.6069(3) 0.0883(2) 0.1166(14) Uani 1 2 i d . . .
O5 O 0.4452(2) 0.86752(17) 0.66060(15) 0.0409(6) Uani 1 2 i d . . .
O6 O 0.3255(2) 1.06497(18) 0.60547(15) 0.0400(6) Uani 1 2 i d . . .
O7 O 0.3765(2) 0.74042(19) 0.84578(15) 0.0402(6) Uani 1 2 i d . . .
O8 O 0.3584(3) 0.7502(2) 1.01613(18) 0.0654(8) Uani 1 2 i d . . .
O9 O 0.6063(2) 1.01853(19) 0.55042(16) 0.0416(6) Uani 1 2 i d . . .
O10 O 0.5357(3) 1.2010(2) 0.5581(2) 0.0722(10) Uani 1 2 i d . . .
O11 O 0.6596(2) 1.0736(2) 0.75967(17) 0.0471(7) Uani 1 2 i d . . .
O12 O 0.8787(3) 1.0710(3) 0.8218(2) 0.0709(9) Uani 1 2 i d . . .
C1 C 0.0636(3) 1.3247(3) 0.2663(2) 0.0386(9) Uani 1 2 i d . . .
C2 C 0.0199(4) 1.4484(3) 0.2061(3) 0.0501(10) Uani 1 2 i d . . .
C3 C -0.0802(4) 1.4814(4) 0.1405(3) 0.0692(14) Uani 1 2 i d . . .
C4 C -0.1292(5) 1.3885(6) 0.1400(4) 0.0810(15) Uani 1 2 i d . . .
H4A H -0.1924 1.4087 0.0964 0.097 Uiso 1 2 i calc R . .
C5 C -0.0876(5) 1.2696(5) 0.2011(4) 0.0853(16) Uani 1 2 i d . . .
H5A H -0.1231 1.2091 0.2002 0.102 Uiso 1 2 i calc R . .
C6 C 0.0064(4) 1.2382(4) 0.2642(3) 0.0607(12) Uani 1 2 i d . . .
H6A H 0.0329 1.1562 0.3071 0.073 Uiso 1 2 i calc R . .
C7 C 0.1724(4) 1.2829(3) 0.3317(3) 0.0337(9) Uani 1 2 i d . . .
C8 C 0.1505(5) 1.5844(4) 0.1459(4) 0.124(2) Uani 1 2 i d . . .
H8A H 0.1762 1.6459 0.1587 0.186 Uiso 1 2 i calc R . .
H8B H 0.1091 1.6220 0.0853 0.186 Uiso 1 2 i calc R . .
H8C H 0.2242 1.5176 0.1459 0.186 Uiso 1 2 i calc R . .
C9 C -0.2081(7) 1.6455(5) 0.0139(4) 0.168(3) Uani 1 2 i d . . .
H9A H -0.2281 1.7345 -0.0186 0.252 Uiso 1 2 i calc R . .
H9B H -0.2845 1.6224 0.0403 0.252 Uiso 1 2 i calc R . .
H9C H -0.1721 1.6056 -0.0297 0.252 Uiso 1 2 i calc R . .
C10 C 0.3502(3) 0.9613(3) 0.7711(2) 0.0332(8) Uani 1 2 i d . . .
C11 C 0.3602(3) 0.8545(3) 0.8514(2) 0.0323(8) Uani 1 2 i d . . .
C12 C 0.3476(4) 0.8610(3) 0.9411(3) 0.0454(10) Uani 1 2 i d . . .
C13 C 0.3226(4) 0.9746(4) 0.9492(3) 0.0603(12) Uani 1 2 i d . . .
H13A H 0.3144 0.9792 1.0086 0.072 Uiso 1 2 i calc R . .
C14 C 0.3094(4) 1.0821(4) 0.8692(3) 0.0617(12) Uani 1 2 i d . . .
H14A H 0.2903 1.1589 0.8752 0.074 Uiso 1 2 i calc R . .
C15 C 0.3240(4) 1.0770(3) 0.7814(3) 0.0481(10) Uani 1 2 i d . . .
H15A H 0.3167 1.1500 0.7281 0.058 Uiso 1 2 i calc R . .
C16 C 0.3740(3) 0.9633(3) 0.6718(2) 0.0339(9) Uani 1 2 i d . . .
C17 C 0.5011(4) 0.6551(3) 0.8734(3) 0.0602(12) Uani 1 2 i d . . .
H17A H 0.5048 0.5782 0.8672 0.090 Uiso 1 2 i calc R . .
H17B H 0.5176 0.6390 0.9379 0.090 Uiso 1 2 i calc R . .
H17C H 0.5641 0.6912 0.8335 0.090 Uiso 1 2 i calc R . .
C18 C 0.3898(5) 0.7448(4) 1.1049(3) 0.0811(15) Uani 1 2 i d . . .
H18A H 0.3955 0.6627 1.1516 0.122 Uiso 1 2 i calc R . .
H18B H 0.3250 0.8052 1.1227 0.122 Uiso 1 2 i calc R . .
H18C H 0.4703 0.7628 1.1007 0.122 Uiso 1 2 i calc R . .
C19 C 0.7485(3) 1.0908(3) 0.6080(2) 0.0330(9) Uani 1 2 i d . . .
C20 C 0.7630(4) 1.0806(3) 0.6997(3) 0.0360(9) Uani 1 2 i d . . .
C21 C 0.8769(4) 1.0817(3) 0.7298(3) 0.0433(10) Uani 1 2 i d . . .
C22 C 0.9793(4) 1.0902(3) 0.6689(3) 0.0500(11) Uani 1 2 i d . . .
H22A H 1.0564 1.0900 0.6888 0.060 Uiso 1 2 i calc R . .
C23 C 0.9652(4) 1.0990(3) 0.5785(3) 0.0494(11) Uani 1 2 i d . . .
H23A H 1.0334 1.1056 0.5371 0.059 Uiso 1 2 i calc R . .
C24 C 0.8527(4) 1.0984(3) 0.5483(3) 0.0436(10) Uani 1 2 i d . . .
H24A H 0.8460 1.1030 0.4872 0.052 Uiso 1 2 i calc R . .
C25 C 0.6220(4) 1.1037(3) 0.5725(2) 0.0346(9) Uani 1 2 i d . . .
C26 C 0.6613(4) 0.9495(4) 0.8184(3) 0.0666(12) Uani 1 2 i d . . .
H26A H 0.5880 0.9500 0.8586 0.100 Uiso 1 2 i calc R . .
H26B H 0.7374 0.9107 0.8565 0.100 Uiso 1 2 i calc R . .
H26C H 0.6597 0.9035 0.7800 0.100 Uiso 1 2 i calc R . .
C27 C 0.9919(5) 1.0759(5) 0.8551(4) 0.117(2) Uani 1 2 i d . . .
H27A H 0.9812 1.0685 0.9198 0.175 Uiso 1 2 i calc R . .
H27B H 1.0094 1.1539 0.8174 0.175 Uiso 1 2 i calc R . .
H27C H 1.0617 1.0084 0.8507 0.175 Uiso 1 2 i calc R . .
C28 C 0.1746(4) 1.3547(3) 0.5576(3) 0.0443(10) Uani 1 2 i d . . .
H28A H 0.1538 1.2792 0.5805 0.053 Uiso 1 2 i calc R . .
C29 C 0.1049(4) 1.4478(3) 0.5881(3) 0.0519(11) Uani 1 2 i d . . .
H29A H 0.0419 1.4341 0.6335 0.062 Uiso 1 2 i calc R . .
C30 C 0.1311(4) 1.5610(3) 0.5498(3) 0.0605(12) Uani 1 2 i d . . .
H30A H 0.0832 1.6271 0.5665 0.073 Uiso 1 2 i calc R . .
C31 C 0.2281(4) 1.5760(3) 0.4869(3) 0.0528(11) Uani 1 2 i d . . .
H31A H 0.2473 1.6523 0.4612 0.063 Uiso 1 2 i calc R . .
C32 C 0.2980(3) 1.4783(3) 0.4611(2) 0.0355(9) Uani 1 2 i d . . .
C33 C 0.4094(3) 1.4873(3) 0.3987(2) 0.0352(9) Uani 1 2 i d . . .
C34 C 0.4568(4) 1.5907(3) 0.3681(3) 0.0504(11) Uani 1 2 i d . . .
H34A H 0.4149 1.6594 0.3835 0.060 Uiso 1 2 i calc R . .
C35 C 0.5648(4) 1.5912(4) 0.3153(3) 0.0586(12) Uani 1 2 i d . . .
H35A H 0.5974 1.6598 0.2951 0.070 Uiso 1 2 i calc R . .
C36 C 0.6248(4) 1.4902(4) 0.2922(3) 0.0560(11) Uani 1 2 i d . . .
H36A H 0.6985 1.4887 0.2562 0.067 Uiso 1 2 i calc R . .
C37 C 0.5732(4) 1.3910(3) 0.3237(3) 0.0499(10) Uani 1 2 i d . . .
H37A H 0.6140 1.3224 0.3077 0.060 Uiso 1 2 i calc R . .
N1 N 0.2707(3) 1.3681(2) 0.49666(19) 0.0352(7) Uani 1 2 i d . . .
N2 N 0.4679(3) 1.3867(2) 0.3760(2) 0.0385(7) Uani 1 2 i d . . .

loop_
_atom_site_aniso_label
_atom_site_aniso_U_11
_atom_site_aniso_U_22
_atom_site_aniso_U_33
_atom_site_aniso_U_23
_atom_site_aniso_U_13
_atom_site_aniso_U_12
Nd1 0.03292(12) 0.02016(9) 0.03108(11) -0.01320(8) -0.00093(8) -0.00334(7)
O1 0.0342(17) 0.0739(18) 0.0412(16) -0.0027(14) -0.0043(14) -0.0165(14)
O2 0.0369(16) 0.0491(14) 0.0330(14) -0.0064(13) -0.0019(13) -0.0151(12)
O3 0.079(2) 0.0430(15) 0.071(2) -0.0123(16) 0.0139(18) -0.0134(15)
O4 0.118(3) 0.098(3) 0.069(2) -0.001(2) -0.026(2) 0.032(2)
O5 0.0520(17) 0.0231(11) 0.0380(14) -0.0124(11) 0.0143(13) -0.0005(11)
O6 0.0510(17) 0.0274(11) 0.0323(14) -0.0089(11) 0.0014(13) -0.0011(11)
O7 0.0498(17) 0.0338(12) 0.0365(14) -0.0103(12) -0.0035(13) -0.0133(12)
O8 0.095(2) 0.0695(18) 0.0309(15) -0.0183(15) 0.0023(16) -0.0235(17)
O9 0.0454(16) 0.0346(12) 0.0566(16) -0.0278(12) -0.0004(13) -0.0130(11)
O10 0.075(2) 0.0348(13) 0.114(3) -0.0444(16) -0.056(2) 0.0162(14)
O11 0.0392(17) 0.0572(15) 0.0446(16) -0.0201(14) 0.0064(14) -0.0137(13)
O12 0.047(2) 0.124(2) 0.0579(19) -0.0496(19) -0.0139(16) -0.0208(18)
C1 0.030(2) 0.042(2) 0.042(2) -0.0170(19) 0.0008(19) -0.0051(18)
C2 0.048(3) 0.050(2) 0.044(2) -0.019(2) 0.004(2) -0.003(2)
C3 0.055(3) 0.069(3) 0.044(3) -0.007(3) -0.004(2) 0.021(3)
C4 0.053(3) 0.120(4) 0.083(4) -0.057(4) -0.019(3) -0.011(3)
C5 0.060(4) 0.090(4) 0.119(5) -0.051(4) -0.032(4) -0.011(3)
C6 0.041(3) 0.055(2) 0.085(3) -0.026(3) -0.018(3) -0.006(2)
C7 0.027(2) 0.0297(18) 0.042(2) -0.0136(18) -0.004(2) -0.0027(16)
C8 0.143(6) 0.083(4) 0.132(5) -0.022(4) 0.059(5) -0.056(4)
C9 0.180(8) 0.156(6) 0.074(4) -0.014(4) -0.059(5) 0.069(5)
C10 0.035(2) 0.0339(18) 0.035(2) -0.0185(17) 0.0014(18) -0.0080(16)
C11 0.030(2) 0.0390(18) 0.035(2) -0.0198(18) 0.0028(17) -0.0122(16)
C12 0.049(3) 0.058(2) 0.034(2) -0.021(2) 0.002(2) -0.017(2)
C13 0.072(3) 0.079(3) 0.046(3) -0.043(3) 0.008(2) -0.021(3)
C14 0.080(4) 0.056(2) 0.065(3) -0.044(3) 0.004(3) -0.014(2)
C15 0.063(3) 0.041(2) 0.049(2) -0.026(2) 0.006(2) -0.0164(19)
C16 0.037(2) 0.0374(19) 0.031(2) -0.0136(18) 0.0069(18) -0.0171(17)
C17 0.067(3) 0.046(2) 0.055(3) -0.015(2) -0.005(2) -0.001(2)
C18 0.089(4) 0.107(4) 0.037(3) -0.017(3) -0.015(3) -0.021(3)
C19 0.040(2) 0.0191(15) 0.042(2) -0.0149(16) -0.003(2) -0.0047(15)
C20 0.035(2) 0.0314(18) 0.038(2) -0.0124(17) 0.004(2) -0.0062(17)
C21 0.032(2) 0.055(2) 0.048(3) -0.024(2) -0.004(2) -0.0111(19)
C22 0.040(3) 0.043(2) 0.074(3) -0.027(2) -0.001(2) -0.0151(19)
C23 0.042(3) 0.0343(19) 0.071(3) -0.021(2) 0.020(2) -0.0151(18)
C24 0.061(3) 0.0281(17) 0.040(2) -0.0146(17) 0.009(2) -0.0117(19)
C25 0.050(3) 0.0260(17) 0.030(2) -0.0113(16) -0.0032(19) -0.0105(17)
C26 0.056(3) 0.082(3) 0.057(3) -0.013(3) 0.007(2) -0.032(2)
C27 0.074(4) 0.194(6) 0.107(5) -0.080(5) -0.031(4) -0.029(4)
C28 0.045(3) 0.0355(19) 0.049(2) -0.0183(19) 0.003(2) -0.0042(18)
C29 0.046(3) 0.051(2) 0.054(3) -0.027(2) 0.007(2) 0.0011(19)
C30 0.068(3) 0.041(2) 0.074(3) -0.038(2) 0.006(3) 0.004(2)
C31 0.066(3) 0.0314(19) 0.064(3) -0.027(2) 0.005(2) -0.0058(19)
C32 0.043(2) 0.0245(17) 0.039(2) -0.0141(16) -0.0038(19) -0.0060(16)
C33 0.046(2) 0.0286(17) 0.036(2) -0.0147(17) -0.0033(19) -0.0117(16)
C34 0.075(3) 0.0326(19) 0.053(3) -0.020(2) -0.003(2) -0.023(2)
C35 0.082(4) 0.054(2) 0.054(3) -0.018(2) 0.006(3) -0.046(2)
C36 0.059(3) 0.069(3) 0.056(3) -0.029(2) 0.015(2) -0.038(2)
C37 0.059(3) 0.049(2) 0.055(3) -0.031(2) 0.014(2) -0.024(2)
N1 0.0362(19) 0.0290(14) 0.0393(17) -0.0166(14) 0.0030(15) -0.0034(13)
N2 0.045(2) 0.0340(15) 0.0449(19) -0.0228(15) 0.0089(16) -0.0154(14)

loop_
_geom_bond_atom_site_label_1
_geom_bond_atom_site_label_2
_geom_bond_distance
_geom_bond_site_symmetry_2
_geom_bond_publ_flag
Nd1 O9 2.404(2) 2_676 ?
Nd1 O6 2.410(2) . ?
Nd1 O5 2.426(2) 2_676 ?
Nd1 O1 2.477(2) . ?
Nd1 O2 2.515(2) . ?
Nd1 O10 2.518(3) . ?
Nd1 N1 2.601(2) . ?
Nd1 N2 2.647(3) . ?
Nd1 O9 2.712(2) . ?
Nd1 C7 2.866(4) . ?
Nd1 C25 2.989(4) . ?
Nd1 Nd1 4.0344(4) 2_676 ?
O1 C7 1.251(4) . ?
O2 C7 1.258(4) . ?
O3 C2 1.366(4) . ?
O3 C8 1.415(5) . ?
O4 C3 1.368(5) . ?
O4 C9 1.435(6) . ?
O5 C16 1.255(3) . ?
O5 Nd1 2.426(2) 2_676 ?
O6 C16 1.261(4) . ?
O7 C11 1.374(3) . ?
O7 C17 1.439(4) . ?
O8 C12 1.368(4) . ?
O8 C18 1.416(4) . ?
O9 C25 1.263(3) . ?
O9 Nd1 2.404(2) 2_676 ?
O10 C25 1.232(4) . ?
O11 C20 1.384(4) . ?
O11 C26 1.415(4) . ?
O12 C21 1.370(4) . ?
O12 C27 1.420(5) . ?
C1 C6 1.382(5) . ?
C1 C2 1.386(5) . ?
C1 C7 1.484(5) . ?
C2 C3 1.433(6) . ?
C3 C4 1.384(6) . ?
C4 C5 1.346(6) . ?
C5 C6 1.359(6) . ?
C10 C11 1.381(4) . ?
C10 C15 1.411(4) . ?
C10 C16 1.514(4) . ?
C11 C12 1.402(4) . ?
C12 C13 1.372(5) . ?
C13 C14 1.380(5) . ?
C14 C15 1.365(5) . ?
C19 C20 1.387(5) . ?
C19 C24 1.389(5) . ?
C19 C25 1.491(5) . ?
C20 C21 1.386(5) . ?
C21 C22 1.385(5) . ?
C22 C23 1.373(5) . ?
C23 C24 1.369(5) . ?
C28 N1 1.336(4) . ?
C28 C29 1.380(4) . ?
C29 C30 1.368(5) . ?
C30 C31 1.362(5) . ?
C31 C32 1.382(4) . ?
C32 N1 1.341(4) . ?
C32 C33 1.473(5) . ?
C33 N2 1.355(4) . ?
C33 C34 1.388(4) . ?
C34 C35 1.363(5) . ?
C35 C36 1.366(5) . ?
C36 C37 1.373(5) . ?
C37 N2 1.337(4) . ?
